data_7011291
loop_
_publ_author_name
'Lorenzo Tei'
'Alexander J. Blake'
'Paul A. Cooke'
'Claudia Caltagirone'
'Francesco Demartin'
'Vito Lippolis'
'Francesca Morale'
'Claire Wilson'
'Martin Schr\"oder'

_publ_section_title
;
 Nitrile functionalised pendant-arm derivatives of aza- and mixed donor
 macrocyclic ligands as new building blocks for inorganic crystal
 engineering
;
_journal_issue 8
_journal_name_full 'J. Chem. Soc., Dalton Trans.'
_journal_page_first 1662
_journal_page_last 1670
_journal_paper_doi 10.1039/b110134j
_journal_year 2002
_chemical_formula_sum 'C19 H32 Ag F2 N6 O4 P'
_chemical_formula_weight 585.35
_chemical_name_systematic
; 
? 
;
_space_group_IT_number 14
_symmetry_cell_setting monoclinic
_symmetry_space_group_name_Hall '-P 2ybc'
_symmetry_space_group_name_H-M 'P 1 21/c 1'
_atom_sites_solution_hydrogens geom
_atom_sites_solution_primary direct
_atom_sites_solution_secondary difmap
_audit_creation_method SHELXL-97
_cell_angle_alpha 90.00
_cell_angle_beta 105.747(1)
_cell_angle_gamma 90.00
_cell_formula_units_Z 4
_cell_length_a 9.8248(4)
_cell_length_b 14.6417(7)
_cell_length_c 17.5430(8)
_cell_measurement_reflns_used 6833
_cell_measurement_temperature 150(2)
_cell_measurement_theta_max 28.95
_cell_measurement_theta_min 2.42
_cell_volume 2428.88(19)
_computing_cell_refinement 'Bruker SAINT'
_computing_data_collection 'Bruker SMART'
_computing_data_reduction 'Bruker SHELXTL'
_computing_molecular_graphics 'Bruker SHELXTL'
_computing_publication_material 'Bruker SHELXTL'
_computing_structure_refinement 'SHELXL-97 (Sheldrick, 1997)'
_computing_structure_solution 'SHELXS-97 (Sheldrick, 1990)'
_diffrn_ambient_temperature 150(2)
_diffrn_measured_fraction_theta_full 0.984
_diffrn_measured_fraction_theta_max 0.890
_diffrn_measurement_device_type 'CCD area detector'
_diffrn_measurement_method 'omega scans'
_diffrn_radiation_monochromator graphite
_diffrn_radiation_source 'fine-focus sealed tube'
_diffrn_radiation_type MoK\a
_diffrn_radiation_wavelength 0.71073
_diffrn_reflns_av_R_equivalents 0.051
_diffrn_reflns_av_sigmaI/netI 0.0386
_diffrn_reflns_limit_h_max 5
_diffrn_reflns_limit_h_min -13
_diffrn_reflns_limit_k_max 19
_diffrn_reflns_limit_k_min -19
_diffrn_reflns_limit_l_max 23
_diffrn_reflns_limit_l_min -23
_diffrn_reflns_number 15628
_diffrn_reflns_theta_full 27.50
_diffrn_reflns_theta_max 28.95
_diffrn_reflns_theta_min 1.84
_exptl_absorpt_coefficient_mu 0.948
_exptl_absorpt_correction_T_max 0.875
_exptl_absorpt_correction_T_min 0.752
_exptl_absorpt_correction_type multi-scan
_exptl_absorpt_process_details SADABS
_exptl_crystal_colour colourless
_exptl_crystal_density_diffrn 1.601
_exptl_crystal_density_method 'not measured'
_exptl_crystal_description flake
_exptl_crystal_F_000 1200
_exptl_crystal_size_max 0.32
_exptl_crystal_size_mid 0.15
_exptl_crystal_size_min 0.08
_refine_diff_density_max 0.809
_refine_diff_density_min -0.398
_refine_diff_density_rms 0.081
_refine_ls_extinction_method none
_refine_ls_goodness_of_fit_ref 0.982
_refine_ls_hydrogen_treatment 'riding model'
_refine_ls_matrix_type full
_refine_ls_number_parameters 298
_refine_ls_number_reflns 5712
_refine_ls_number_restraints 0
_refine_ls_restrained_S_all 0.982
_refine_ls_R_factor_all 0.0414
_refine_ls_R_factor_gt 0.0299
_refine_ls_shift/su_max 0.001
_refine_ls_shift/su_mean 0.000
_refine_ls_structure_factor_coef Fsqd
_refine_ls_weighting_details 'calc w=1/[\s^2^(Fo^2^)+(0.0395P)^2^+0.0000P] where P=(Fo^2^+2Fc^2^)/3'
_refine_ls_weighting_scheme calc
_refine_ls_wR_factor_gt 0.0679
_refine_ls_wR_factor_ref 0.0716
_reflns_number_gt 4670
_reflns_number_total 5930
_reflns_threshold_expression >2sigma(I)
_cod_data_source_file b110134j.txt
_cod_data_source_block AGNOCN
_cod_depositor_comments
;
The following automatic conversions were performed:
'_symmetry_cell_setting' value 'Monoclinic' changed to 'monoclinic'
according to '/home/saulius/struct/CIF-dictionaries/cif_core.dic'
dictionary named 'cif_core.dic' version 2.4.1 from 2010-06-29.

Automatic conversion script
Id: cif_fix_enum 1527 2010-12-29 10:47:43Z saulius 
;
_cod_original_cell_volume 2428.9(2)
_cod_original_sg_symbol_H-M P2(1)/c
_cod_database_code 7011291

loop_
_symmetry_equiv_pos_as_xyz
'x, y, z'
'-x, y+1/2, -z+1/2'
'-x, -y, -z'
'x, -y-1/2, z-1/2'

loop_
_atom_site_label
_atom_site_type_symbol
_atom_site_fract_x
_atom_site_fract_y
_atom_site_fract_z
_atom_site_U_iso_or_equiv
_atom_site_adp_type
_atom_site_occupancy
_atom_site_symmetry_multiplicity
_atom_site_calc_flag
_atom_site_refinement_flags
_atom_site_disorder_assembly
_atom_site_disorder_group
Ag Ag 0.685016(17) 0.278966(11) 0.096591(9) 0.02042(6) Uani 1 1 d . . .
N1 N 0.78585(19) 0.43181(12) 0.12598(10) 0.0201(4) Uani 1 1 d . . .
C3 C 0.9922(2) 0.33531(16) 0.19747(13) 0.0241(5) Uani 1 1 d . . .
H3A H 1.0159 0.3264 0.1466 0.029 Uiso 1 1 calc R . .
H3B H 1.0820 0.3384 0.2400 0.029 Uiso 1 1 calc R . .
C2 C 0.9134(2) 0.42485(15) 0.19472(13) 0.0235(5) Uani 1 1 d . . .
H2A H 0.8844 0.4316 0.2442 0.028 Uiso 1 1 calc R . .
H2B H 0.9783 0.4758 0.1923 0.028 Uiso 1 1 calc R . .
N4 N 0.9090(2) 0.25652(12) 0.21188(11) 0.0205(4) Uani 1 1 d . . .
C5 C 0.9593(2) 0.16979(15) 0.18726(13) 0.0243(5) Uani 1 1 d . . .
H5A H 1.0438 0.1494 0.2287 0.029 Uiso 1 1 calc R . .
H5B H 0.9879 0.1798 0.1380 0.029 Uiso 1 1 calc R . .
C6 C 0.8474(3) 0.09503(15) 0.17308(13) 0.0253(5) Uani 1 1 d . . .
H6A H 0.8915 0.0360 0.1658 0.030 Uiso 1 1 calc R . .
H6B H 0.8114 0.0896 0.2204 0.030 Uiso 1 1 calc R . .
N7 N 0.7277(2) 0.11297(13) 0.10315(10) 0.0228(4) Uani 1 1 d . . .
C8 C 0.5974(3) 0.06572(16) 0.10896(15) 0.0301(5) Uani 1 1 d . . .
H8A H 0.6233 0.0055 0.1345 0.036 Uiso 1 1 calc R . .
H8B H 0.5356 0.0548 0.0549 0.036 Uiso 1 1 calc R . .
C9 C 0.5163(3) 0.11908(16) 0.15551(14) 0.0272(5) Uani 1 1 d . . .
H9A H 0.4429 0.0800 0.1680 0.033 Uiso 1 1 calc R . .
H9B H 0.5809 0.1407 0.2059 0.033 Uiso 1 1 calc R . .
O10 O 0.45197(17) 0.19495(11) 0.10835(9) 0.0275(4) Uani 1 1 d . . .
C11 C 0.3638(3) 0.25021(17) 0.14286(15) 0.0302(5) Uani 1 1 d . . .
H11A H 0.3163 0.2107 0.1736 0.036 Uiso 1 1 calc R . .
H11B H 0.2896 0.2794 0.1001 0.036 Uiso 1 1 calc R . .
C12 C 0.4471(3) 0.32346(16) 0.19669(14) 0.0288(5) Uani 1 1 d . . .
H12A H 0.3835 0.3603 0.2196 0.035 Uiso 1 1 calc R . .
H12B H 0.5203 0.2952 0.2406 0.035 Uiso 1 1 calc R . .
O13 O 0.51189(17) 0.38005(10) 0.14988(9) 0.0256(4) Uani 1 1 d . . .
C14 C 0.5975(3) 0.44936(16) 0.19582(14) 0.0267(5) Uani 1 1 d . . .
H14A H 0.6620 0.4224 0.2440 0.032 Uiso 1 1 calc R . .
H14B H 0.5373 0.4953 0.2124 0.032 Uiso 1 1 calc R . .
C15 C 0.6821(2) 0.49415(15) 0.14610(14) 0.0246(5) Uani 1 1 d . . .
H15A H 0.6164 0.5169 0.0965 0.030 Uiso 1 1 calc R . .
H15B H 0.7329 0.5474 0.1752 0.030 Uiso 1 1 calc R . .
C1A C 0.8304(2) 0.46701(16) 0.05756(12) 0.0236(5) Uani 1 1 d . . .
H1A1 H 0.9091 0.4291 0.0499 0.028 Uiso 1 1 calc R . .
H1A2 H 0.8657 0.5303 0.0689 0.028 Uiso 1 1 calc R . .
C2A C 0.7090(3) 0.46630(18) -0.01888(13) 0.0289(5) Uani 1 1 d . . .
H2A1 H 0.6548 0.4088 -0.0218 0.035 Uiso 1 1 calc R . .
H2A2 H 0.6441 0.5177 -0.0178 0.035 Uiso 1 1 calc R . .
C3A C 0.7610(3) 0.47423(17) -0.08923(14) 0.0300(5) Uani 1 1 d . . .
N4A N 0.8002(3) 0.47931(18) -0.14459(13) 0.0474(6) Uani 1 1 d . . .
C1B C 0.8910(3) 0.25412(16) 0.29224(13) 0.0232(5) Uani 1 1 d . . .
H1B1 H 0.8245 0.2043 0.2952 0.028 Uiso 1 1 calc R . .
H1B2 H 0.8477 0.3123 0.3023 0.028 Uiso 1 1 calc R . .
C2B C 1.0295(3) 0.2396(2) 0.35783(14) 0.0357(6) Uani 1 1 d . . .
H2B1 H 1.0749 0.1823 0.3473 0.043 Uiso 1 1 calc R . .
H2B2 H 1.0950 0.2906 0.3568 0.043 Uiso 1 1 calc R . .
C3B C 1.0049(3) 0.23452(17) 0.43610(14) 0.0324(6) Uani 1 1 d . . .
N4B N 0.9864(3) 0.23007(16) 0.49690(14) 0.0465(6) Uani 1 1 d . . .
C1C C 0.7609(3) 0.09150(15) 0.02834(13) 0.0240(5) Uani 1 1 d . . .
H1C1 H 0.8437 0.1285 0.0254 0.029 Uiso 1 1 calc R . .
H1C2 H 0.6800 0.1109 -0.0159 0.029 Uiso 1 1 calc R . .
C2C C 0.7932(3) -0.01003(15) 0.01562(13) 0.0267(5) Uani 1 1 d . . .
H2C1 H 0.8765 -0.0306 0.0579 0.032 Uiso 1 1 calc R . .
H2C2 H 0.7114 -0.0487 0.0173 0.032 Uiso 1 1 calc R . .
C3C C 0.8217(3) -0.01793(17) -0.06200(15) 0.0289(5) Uani 1 1 d . . .
N4C N 0.8441(2) -0.01871(17) -0.12265(14) 0.0416(6) Uani 1 1 d . . .
P P 0.42651(7) 0.24885(4) -0.08689(4) 0.02572(14) Uani 1 1 d . . .
O1 O 0.5752(2) 0.26487(13) -0.04654(11) 0.0399(5) Uani 1 1 d . . .
F2 F 0.33603(16) 0.31151(10) -0.04716(8) 0.0372(4) Uani 1 1 d . . .
F3 F 0.3924(2) 0.30060(10) -0.16764(8) 0.0469(4) Uani 1 1 d . . .
O4 O 0.3615(2) 0.15937(13) -0.10003(12) 0.0513(5) Uani 1 1 d . . .

loop_
_atom_site_aniso_label
_atom_site_aniso_U_11
_atom_site_aniso_U_22
_atom_site_aniso_U_33
_atom_site_aniso_U_23
_atom_site_aniso_U_13
_atom_site_aniso_U_12
Ag 0.02180(10) 0.01996(9) 0.01917(9) -0.00005(6) 0.00498(7) -0.00034(7)
N1 0.0233(10) 0.0217(9) 0.0162(9) -0.0013(7) 0.0068(8) -0.0008(8)
C3 0.0221(12) 0.0330(12) 0.0166(11) 0.0007(9) 0.0041(9) -0.0027(10)
C2 0.0275(12) 0.0260(12) 0.0163(11) -0.0042(8) 0.0049(9) -0.0062(9)
N4 0.0224(10) 0.0246(9) 0.0152(9) -0.0014(7) 0.0065(8) -0.0004(8)
C5 0.0248(12) 0.0293(12) 0.0168(11) -0.0013(9) 0.0022(9) 0.0069(10)
C6 0.0347(13) 0.0234(11) 0.0169(11) 0.0029(8) 0.0055(10) 0.0043(10)
N7 0.0251(10) 0.0238(10) 0.0188(9) -0.0013(7) 0.0046(8) -0.0012(8)
C8 0.0359(14) 0.0250(12) 0.0309(13) -0.0023(10) 0.0117(11) -0.0045(11)
C9 0.0296(13) 0.0261(12) 0.0279(12) 0.0043(9) 0.0111(11) -0.0038(10)
O10 0.0319(9) 0.0310(9) 0.0233(9) 0.0039(7) 0.0137(7) 0.0016(7)
C11 0.0272(13) 0.0350(13) 0.0318(14) 0.0060(10) 0.0139(11) 0.0007(10)
C12 0.0340(14) 0.0316(13) 0.0262(13) 0.0025(10) 0.0172(11) 0.0011(11)
O13 0.0304(9) 0.0263(8) 0.0237(8) 0.0008(6) 0.0135(7) -0.0015(7)
C14 0.0318(13) 0.0270(12) 0.0237(12) -0.0020(9) 0.0113(10) 0.0023(10)
C15 0.0305(13) 0.0202(11) 0.0243(12) -0.0023(9) 0.0095(10) 0.0013(9)
C1A 0.0278(13) 0.0252(11) 0.0178(11) -0.0001(9) 0.0063(10) -0.0037(9)
C2A 0.0291(13) 0.0370(13) 0.0207(12) 0.0037(10) 0.0071(10) -0.0037(11)
C3A 0.0312(14) 0.0346(14) 0.0232(13) 0.0016(10) 0.0058(11) 0.0004(11)
N4A 0.0456(15) 0.0726(18) 0.0267(12) 0.0012(12) 0.0144(11) 0.0009(13)
C1B 0.0259(12) 0.0277(11) 0.0166(11) 0.0021(9) 0.0070(9) 0.0034(9)
C2B 0.0357(15) 0.0542(17) 0.0170(12) 0.0020(11) 0.0066(11) 0.0055(12)
C3B 0.0417(16) 0.0332(14) 0.0201(13) 0.0007(10) 0.0047(11) 0.0061(11)
N4B 0.0647(18) 0.0519(15) 0.0238(12) 0.0033(10) 0.0136(12) 0.0077(13)
C1C 0.0296(13) 0.0250(12) 0.0166(11) -0.0001(8) 0.0050(10) -0.0009(10)
C2C 0.0301(13) 0.0278(12) 0.0222(12) -0.0022(9) 0.0069(10) 0.0009(10)
C3C 0.0258(13) 0.0309(13) 0.0292(13) -0.0044(10) 0.0063(11) 0.0011(10)
N4C 0.0418(14) 0.0523(15) 0.0323(13) -0.0067(11) 0.0129(11) 0.0058(11)
P 0.0313(4) 0.0192(3) 0.0242(3) 0.0000(2) 0.0034(3) 0.0014(2)
O1 0.0337(11) 0.0557(12) 0.0272(10) 0.0023(8) 0.0029(8) -0.0031(9)
F2 0.0457(9) 0.0363(8) 0.0305(8) -0.0033(6) 0.0117(7) 0.0087(7)
F3 0.0775(13) 0.0419(9) 0.0202(7) 0.0062(6) 0.0117(8) 0.0261(8)
O4 0.0664(14) 0.0271(10) 0.0646(14) -0.0134(9) 0.0248(12) -0.0143(10)

loop_
_atom_type_symbol
_atom_type_description
_atom_type_scat_dispersion_real
_atom_type_scat_dispersion_imag
_atom_type_scat_source
C C 0.0033 0.0016 'International Tables Vol C Tables 4.2.6.8 and 6.1.1.4'
H H 0.0000 0.0000 'International Tables Vol C Tables 4.2.6.8 and 6.1.1.4'
N N 0.0061 0.0033 'International Tables Vol C Tables 4.2.6.8 and 6.1.1.4'
O O 0.0106 0.0060 'International Tables Vol C Tables 4.2.6.8 and 6.1.1.4'
F F 0.0171 0.0103 'International Tables Vol C Tables 4.2.6.8 and 6.1.1.4'
P P 0.1023 0.0942 'International Tables Vol C Tables 4.2.6.8 and 6.1.1.4'
Ag Ag -0.8971 1.1015 'International Tables Vol C Tables 4.2.6.8 and 6.1.1.4'

loop_
_geom_angle_atom_site_label_1
_geom_angle_atom_site_label_2
_geom_angle_atom_site_label_3
_geom_angle
_geom_angle_site_symmetry_1
_geom_angle_site_symmetry_3
_geom_angle_publ_flag
N1 Ag O1 109.43(6) . . y
N1 Ag N7 147.04(6) . . y
O1 Ag N7 89.25(6) . . y
N1 Ag N4 74.94(6) . . y
O1 Ag N4 146.79(6) . . y
N7 Ag N4 74.87(6) . . y
C1A N1 C15 110.71(17) . . ?
C1A N1 C2 108.19(17) . . ?
C15 N1 C2 109.38(17) . . ?
C1A N1 Ag 109.90(13) . . ?
C15 N1 Ag 110.41(13) . . ?
C2 N1 Ag 108.18(13) . . ?
N4 C3 C2 112.31(18) . . ?
N1 C2 C3 113.29(17) . . ?
C1B N4 C5 113.54(18) . . ?
C1B N4 C3 113.59(18) . . ?
C5 N4 C3 112.30(18) . . ?
C1B N4 Ag 117.21(14) . . ?
C5 N4 Ag 99.40(12) . . ?
C3 N4 Ag 99.26(12) . . ?
N4 C5 C6 112.56(19) . . ?
N7 C6 C5 112.66(18) . . ?
C1C N7 C6 112.60(18) . . ?
C1C N7 C8 111.52(18) . . ?
C6 N7 C8 111.61(18) . . ?
C1C N7 Ag 104.21(13) . . ?
C6 N7 Ag 107.56(13) . . ?
C8 N7 Ag 108.93(14) . . ?
N7 C8 C9 112.90(19) . . ?
O10 C9 C8 107.81(19) . . ?
C9 O10 C11 114.69(17) . . ?
O10 C11 C12 112.1(2) . . ?
O13 C12 C11 107.55(19) . . ?
C14 O13 C12 112.02(17) . . ?
O13 C14 C15 108.47(18) . . ?
N1 C15 C14 113.13(18) . . ?
N1 C1A C2A 112.11(18) . . ?
C3A C2A C1A 111.7(2) . . ?
N4A C3A C2A 178.9(3) . . ?
N4 C1B C2B 114.1(2) . . ?
C3B C2B C1B 111.8(2) . . ?
N4B C3B C2B 179.5(3) . . ?
N7 C1C C2C 115.96(18) . . ?
C3C C2C C1C 107.91(19) . . ?
N4C C3C C2C 176.1(3) . . ?
O4 P O1 124.27(13) . . ?
O4 P F3 108.54(11) . . ?
O1 P F3 107.60(11) . . ?
O4 P F2 108.75(11) . . ?
O1 P F2 107.71(10) . . ?
F3 P F2 96.41(8) . . ?
P O1 Ag 127.83(11) . . ?

loop_
_geom_bond_atom_site_label_1
_geom_bond_atom_site_label_2
_geom_bond_distance
_geom_bond_site_symmetry_2
_geom_bond_publ_flag
Ag N1 2.4451(18) . y
Ag O1 2.4579(18) . y
Ag N7 2.4637(19) . y
Ag N4 2.5742(19) . y
N1 C1A 1.477(3) . ?
N1 C15 1.481(3) . ?
N1 C2 1.488(3) . ?
C3 N4 1.475(3) . ?
C3 C2 1.517(3) . ?
N4 C1B 1.468(3) . ?
N4 C5 1.469(3) . ?
C5 C6 1.523(3) . ?
C6 N7 1.475(3) . ?
N7 C1C 1.470(3) . ?
N7 C8 1.483(3) . ?
C8 C9 1.505(3) . ?
C9 O10 1.426(3) . ?
O10 C11 1.434(3) . ?
C11 C12 1.514(3) . ?
C12 O13 1.432(3) . ?
O13 C14 1.421(3) . ?
C14 C15 1.508(3) . ?
C1A C2A 1.534(3) . ?
C2A C3A 1.463(3) . ?
C3A N4A 1.141(3) . ?
C1B C2B 1.539(3) . ?
C2B C3B 1.459(4) . ?
C3B N4B 1.132(3) . ?
C1C C2C 1.549(3) . ?
C2C C3C 1.467(3) . ?
C3C N4C 1.144(3) . ?
P O4 1.4484(19) . ?
P O1 1.4588(19) . ?
P F3 1.5606(15) . ?
P F2 1.5666(16) . ?

loop_
_geom_torsion_atom_site_label_1
_geom_torsion_atom_site_label_2
_geom_torsion_atom_site_label_3
_geom_torsion_atom_site_label_4
_geom_torsion
_geom_torsion_site_symmetry_1
_geom_torsion_site_symmetry_2
_geom_torsion_site_symmetry_3
_geom_torsion_site_symmetry_4
_geom_torsion_publ_flag
O1 Ag N1 C1A -29.84(15) . . . . ?
N7 Ag N1 C1A 91.39(17) . . . . ?
N4 Ag N1 C1A 115.62(14) . . . . ?
O1 Ag N1 C15 92.56(14) . . . . ?
N7 Ag N1 C15 -146.21(13) . . . . ?
N4 Ag N1 C15 -121.97(14) . . . . ?
O1 Ag N1 C2 -147.77(13) . . . . ?
N7 Ag N1 C2 -26.5(2) . . . . ?
N4 Ag N1 C2 -2.31(13) . . . . ?
C1A N1 C2 C3 -86.2(2) . . . . ?
C15 N1 C2 C3 153.09(18) . . . . ?
Ag N1 C2 C3 32.8(2) . . . . ?
N4 C3 C2 N1 -66.3(2) . . . . ?
C2 C3 N4 C1B -69.7(2) . . . . ?
C2 C3 N4 C5 159.76(18) . . . . ?
C2 C3 N4 Ag 55.53(18) . . . . ?
N1 Ag N4 C1B 95.73(15) . . . . ?
O1 Ag N4 C1B -161.68(14) . . . . ?
N7 Ag N4 C1B -97.64(16) . . . . ?
N1 Ag N4 C5 -141.56(14) . . . . ?
O1 Ag N4 C5 -38.98(19) . . . . ?
N7 Ag N4 C5 25.06(13) . . . . ?
N1 Ag N4 C3 -26.93(12) . . . . ?
O1 Ag N4 C3 75.65(17) . . . . ?
N7 Ag N4 C3 139.69(14) . . . . ?
C1B N4 C5 C6 70.4(2) . . . . ?
C3 N4 C5 C6 -158.98(18) . . . . ?
Ag N4 C5 C6 -54.84(18) . . . . ?
N4 C5 C6 N7 68.4(2) . . . . ?
C5 C6 N7 C1C 78.2(2) . . . . ?
C5 C6 N7 C8 -155.48(19) . . . . ?
C5 C6 N7 Ag -36.0(2) . . . . ?
N1 Ag N7 C1C -90.27(16) . . . . ?
O1 Ag N7 C1C 35.97(14) . . . . ?
N4 Ag N7 C1C -114.52(14) . . . . ?
N1 Ag N7 C6 29.5(2) . . . . ?
O1 Ag N7 C6 155.71(14) . . . . ?
N4 Ag N7 C6 5.22(14) . . . . ?
N1 Ag N7 C8 150.59(14) . . . . ?
O1 Ag N7 C8 -83.16(14) . . . . ?
N4 Ag N7 C8 126.34(15) . . . . ?
C1C N7 C8 C9 -148.59(19) . . . . ?
C6 N7 C8 C9 84.5(2) . . . . ?
Ag N7 C8 C9 -34.1(2) . . . . ?
N7 C8 C9 O10 72.2(2) . . . . ?
C8 C9 O10 C11 176.72(19) . . . . ?
C9 O10 C11 C12 86.8(2) . . . . ?
O10 C11 C12 O13 59.9(3) . . . . ?
C11 C12 O13 C14 -177.77(19) . . . . ?
C12 O13 C14 C15 169.68(18) . . . . ?
C1A N1 C15 C14 161.09(19) . . . . ?
C2 N1 C15 C14 -79.8(2) . . . . ?
Ag N1 C15 C14 39.2(2) . . . . ?
O13 C14 C15 N1 -65.6(2) . . . . ?
C15 N1 C1A C2A -66.7(2) . . . . ?
C2 N1 C1A C2A 173.45(18) . . . . ?
Ag N1 C1A C2A 55.5(2) . . . . ?
N1 C1A C2A C3A -162.8(2) . . . . ?
C1A C2A C3A N4A 132(17) . . . . ?
C5 N4 C1B C2B 64.3(3) . . . . ?
C3 N4 C1B C2B -65.6(3) . . . . ?
Ag N4 C1B C2B 179.45(16) . . . . ?
N4 C1B C2B C3B -178.0(2) . . . . ?
C1B C2B C3B N4B 131(52) . . . . ?
C6 N7 C1C C2C 63.7(3) . . . . ?
C8 N7 C1C C2C -62.7(3) . . . . ?
Ag N7 C1C C2C 179.97(16) . . . . ?
N7 C1C C2C C3C 179.23(19) . . . . ?
C1C C2C C3C N4C 11(4) . . . . ?
O4 P O1 Ag -85.22(18) . . . . ?
F3 P O1 Ag 146.48(12) . . . . ?
F2 P O1 Ag 43.53(16) . . . . ?
N1 Ag O1 P -117.20(14) . . . . ?
N7 Ag O1 P 90.53(14) . . . . ?
N4 Ag O1 P 150.76(11) . . . . ?
